data_2229794
loop_
_publ_author_name
'Lee, Kee-In'
'Bin, Hye-Rin'
'Lee, Do-Min'
'Kim, Chong-Hyeak'

_publ_section_title
;
 [5-Hydroxy-3-phenyl-1-(pyridin-2-yl)pyrazol-5-olato]diphenylboron
;
_journal_coeditor_code PK2309
_journal_issue 4
_journal_name_full 'Acta Crystallographica Section E'
_journal_page_first o979
_journal_paper_doi 10.1107/S1600536811010634
_journal_volume 67
_journal_year 2011
_chemical_formula_iupac 'C26 H20 B N3 O'
_chemical_formula_moiety 'C26 H20 B N3 O'
_chemical_formula_sum 'C26 H20 B N3 O'
_chemical_formula_weight 401.26
_chemical_name_systematic
;
[5-Hydroxy-3-phenyl-1-(pyridin-2-yl)pyrazol-5-olato]diphenylboron
;
_space_group_IT_number 2
_symmetry_cell_setting triclinic
_symmetry_space_group_name_Hall '-P 1'
_symmetry_space_group_name_H-M 'P -1'
_atom_sites_solution_hydrogens geom
_atom_sites_solution_primary direct
_atom_sites_solution_secondary difmap
_cell_angle_alpha 78.9660(10)
_cell_angle_beta 81.7950(10)
_cell_angle_gamma 79.9930(10)
_cell_formula_units_Z 2
_cell_length_a 9.73090(10)
_cell_length_b 9.88300(10)
_cell_length_c 11.21620(10)
_cell_measurement_reflns_used 8036
_cell_measurement_temperature 296(2)
_cell_measurement_theta_max 27.77
_cell_measurement_theta_min 2.57
_cell_volume 1035.913(18)
_computing_cell_refinement 'SAINT (Bruker, 2009)'
_computing_data_collection 'APEX2 (Bruker, 2009)'
_computing_data_reduction 'SAINT (Bruker, 2009)'
_computing_molecular_graphics 'XP in SHELXTL (Sheldrick, 2008)'
_computing_publication_material 'SHELXL97 (Sheldrick, 2008)'
_computing_structure_refinement 'SHELXL97 (Sheldrick, 2008)'
_computing_structure_solution 'SHELXS97 (Sheldrick, 2008)'
_diffrn_ambient_temperature 296(2)
_diffrn_measured_fraction_theta_full 0.990
_diffrn_measured_fraction_theta_max 0.990
_diffrn_measurement_device_type 'Bruker APEXII CCD'
_diffrn_measurement_method '\f and \w'
_diffrn_radiation_monochromator graphite
_diffrn_radiation_source 'fine-focus sealed tube'
_diffrn_radiation_type MoK\a
_diffrn_radiation_wavelength 0.71073
_diffrn_reflns_av_R_equivalents 0.0191
_diffrn_reflns_av_sigmaI/netI 0.0177
_diffrn_reflns_limit_h_max 12
_diffrn_reflns_limit_h_min -12
_diffrn_reflns_limit_k_max 13
_diffrn_reflns_limit_k_min -13
_diffrn_reflns_limit_l_max 14
_diffrn_reflns_limit_l_min -14
_diffrn_reflns_number 19866
_diffrn_reflns_theta_full 28.23
_diffrn_reflns_theta_max 28.23
_diffrn_reflns_theta_min 1.86
_diffrn_standards_number 0
_exptl_absorpt_coefficient_mu 0.079
_exptl_absorpt_correction_type none
_exptl_crystal_colour pale-yellow
_exptl_crystal_density_diffrn 1.286
_exptl_crystal_density_method 'not measured'
_exptl_crystal_description block
_exptl_crystal_F_000 420
_exptl_crystal_size_max 0.44
_exptl_crystal_size_mid 0.31
_exptl_crystal_size_min 0.23
_refine_diff_density_max 0.212
_refine_diff_density_min -0.193
_refine_ls_extinction_method none
_refine_ls_goodness_of_fit_ref 1.025
_refine_ls_hydrogen_treatment constr
_refine_ls_matrix_type full
_refine_ls_number_parameters 280
_refine_ls_number_reflns 5044
_refine_ls_number_restraints 0
_refine_ls_restrained_S_all 1.025
_refine_ls_R_factor_all 0.0554
_refine_ls_R_factor_gt 0.0406
_refine_ls_shift/su_max 0.000
_refine_ls_shift/su_mean 0.000
_refine_ls_structure_factor_coef Fsqd
_refine_ls_weighting_details 'calc w=1/[\s^2^(Fo^2^)+(0.0466P)^2^+0.1687P] where P=(Fo^2^+2Fc^2^)/3'
_refine_ls_weighting_scheme calc
_refine_ls_wR_factor_gt 0.0968
_refine_ls_wR_factor_ref 0.1064
_reflns_number_gt 3923
_reflns_number_total 5044
_reflns_threshold_expression I>2\s(I)
_cod_data_source_file pk2309.cif
_cod_data_source_block I
_cod_original_cell_volume 1035.91(2)
_cod_database_code 2229794
_cod_database_fobs_code 2229794

loop_
_symmetry_equiv_pos_as_xyz
'x, y, z'
'-x, -y, -z'

loop_
_atom_site_type_symbol
_atom_site_label
_atom_site_fract_x
_atom_site_fract_y
_atom_site_fract_z
_atom_site_U_iso_or_equiv
_atom_site_adp_type
_atom_site_calc_flag
_atom_site_refinement_flags
_atom_site_occupancy
_atom_site_disorder_assembly
_atom_site_disorder_group
N N1 0.34223(10) 0.62671(9) 0.41391(8) 0.0395(2) Uani d . 1 . .
N N2 0.33209(10) 0.73403(10) 0.47857(9) 0.0425(2) Uani d . 1 . .
C C3 0.20130(12) 0.74313(12) 0.53352(10) 0.0409(2) Uani d . 1 . .
C C4 0.12724(12) 0.64242(12) 0.50700(10) 0.0430(3) Uani d . 1 . .
H H4A 0.0351 0.6293 0.5354 0.052 Uiso calc R 1 . .
C C5 0.22001(11) 0.56935(11) 0.43117(9) 0.0386(2) Uani d . 1 . .
C C6 0.46530(11) 0.58301(11) 0.34599(9) 0.0367(2) Uani d . 1 . .
N N7 0.45672(9) 0.49060(9) 0.27425(8) 0.0384(2) Uani d . 1 . .
C C8 0.57501(13) 0.44224(13) 0.20644(11) 0.0468(3) Uani d . 1 . .
H H8A 0.5706 0.3766 0.1583 0.056 Uiso calc R 1 . .
C C9 0.70060(13) 0.48605(13) 0.20602(12) 0.0510(3) Uani d . 1 . .
H H9A 0.7800 0.4516 0.1578 0.061 Uiso calc R 1 . .
C C10 0.70778(13) 0.58275(13) 0.27872(12) 0.0495(3) Uani d . 1 . .
H H10A 0.7922 0.6145 0.2790 0.059 Uiso calc R 1 . .
C C11 0.59005(12) 0.63144(12) 0.35022(11) 0.0443(3) Uani d . 1 . .
H H11A 0.5936 0.6953 0.4003 0.053 Uiso calc R 1 . .
C C12 0.15138(13) 0.85394(12) 0.60693(10) 0.0443(3) Uani d . 1 . .
C C13 0.24704(15) 0.92376(14) 0.64202(13) 0.0583(3) Uani d . 1 . .
H H13A 0.3428 0.8949 0.6246 0.070 Uiso calc R 1 . .
C C14 0.20174(19) 1.03558(16) 0.70253(14) 0.0709(4) Uani d . 1 . .
H H14A 0.2668 1.0816 0.7255 0.085 Uiso calc R 1 . .
C C15 0.05972(19) 1.07890(16) 0.72888(14) 0.0706(4) Uani d . 1 . .
H H15A 0.0288 1.1555 0.7678 0.085 Uiso calc R 1 . .
C C16 -0.03519(17) 1.00873(17) 0.69750(13) 0.0681(4) Uani d . 1 . .
H H16A -0.1308 1.0368 0.7168 0.082 Uiso calc R 1 . .
C C17 0.00942(14) 0.89644(15) 0.63743(12) 0.0568(3) Uani d . 1 . .
H H17A -0.0563 0.8490 0.6173 0.068 Uiso calc R 1 . .
O O18 0.21775(8) 0.45786(8) 0.38208(7) 0.0434(2) Uani d . 1 . .
B B19 0.30310(14) 0.45262(13) 0.25937(12) 0.0403(3) Uani d . 1 . .
C C20 0.23337(12) 0.57188(12) 0.15691(10) 0.0415(2) Uani d . 1 . .
C C21 0.29568(15) 0.68316(13) 0.08918(11) 0.0519(3) Uani d . 1 . .
H H21A 0.3863 0.6910 0.1015 0.062 Uiso calc R 1 . .
C C22 0.22721(18) 0.78278(15) 0.00390(13) 0.0644(4) Uani d . 1 . .
H H22A 0.2717 0.8562 -0.0395 0.077 Uiso calc R 1 . .
C C23 0.09335(17) 0.77314(15) -0.01651(13) 0.0641(4) Uani d . 1 . .
H H23A 0.0470 0.8398 -0.0736 0.077 Uiso calc R 1 . .
C C24 0.02870(15) 0.66393(16) 0.04825(13) 0.0595(3) Uani d . 1 . .
H H24A -0.0614 0.6563 0.0345 0.071 Uiso calc R 1 . .
C C25 0.09721(13) 0.56573(14) 0.13358(12) 0.0512(3) Uani d . 1 . .
H H25A 0.0515 0.4931 0.1770 0.061 Uiso calc R 1 . .
C C26 0.32831(12) 0.29614(12) 0.23273(11) 0.0443(3) Uani d . 1 . .
C C27 0.33295(15) 0.26571(15) 0.11599(13) 0.0581(3) Uani d . 1 . .
H H27A 0.3125 0.3381 0.0517 0.070 Uiso calc R 1 . .
C C28 0.36740(19) 0.12997(17) 0.09288(17) 0.0760(5) Uani d . 1 . .
H H28A 0.3698 0.1124 0.0140 0.091 Uiso calc R 1 . .
C C29 0.39796(18) 0.02182(16) 0.18673(19) 0.0793(5) Uani d . 1 . .
H H29A 0.4220 -0.0690 0.1713 0.095 Uiso calc R 1 . .
C C30 0.39304(18) 0.04790(15) 0.30304(17) 0.0729(4) Uani d . 1 . .
H H30A 0.4132 -0.0253 0.3668 0.087 Uiso calc R 1 . .
C C31 0.35801(15) 0.18321(13) 0.32561(14) 0.0574(3) Uani d . 1 . .
H H31A 0.3542 0.1993 0.4051 0.069 Uiso calc R 1 . .

loop_
_atom_site_aniso_label
_atom_site_aniso_U_11
_atom_site_aniso_U_22
_atom_site_aniso_U_33
_atom_site_aniso_U_12
_atom_site_aniso_U_13
_atom_site_aniso_U_23
N1 0.0393(5) 0.0417(5) 0.0400(5) -0.0107(4) 0.0002(4) -0.0123(4)
N2 0.0449(5) 0.0423(5) 0.0429(5) -0.0092(4) -0.0006(4) -0.0145(4)
C3 0.0414(6) 0.0433(6) 0.0367(5) -0.0053(5) -0.0029(4) -0.0059(5)
C4 0.0390(6) 0.0503(6) 0.0400(6) -0.0101(5) -0.0007(4) -0.0082(5)
C5 0.0409(6) 0.0411(6) 0.0348(5) -0.0114(4) -0.0039(4) -0.0046(4)
C6 0.0394(6) 0.0363(5) 0.0334(5) -0.0067(4) -0.0031(4) -0.0037(4)
N7 0.0410(5) 0.0390(5) 0.0358(5) -0.0082(4) -0.0018(4) -0.0078(4)
C8 0.0480(7) 0.0477(6) 0.0452(6) -0.0070(5) 0.0017(5) -0.0148(5)
C9 0.0429(6) 0.0553(7) 0.0527(7) -0.0059(5) 0.0055(5) -0.0132(6)
C10 0.0397(6) 0.0542(7) 0.0548(7) -0.0129(5) -0.0015(5) -0.0075(6)
C11 0.0433(6) 0.0468(6) 0.0452(6) -0.0119(5) -0.0033(5) -0.0102(5)
C12 0.0490(6) 0.0443(6) 0.0377(6) -0.0037(5) -0.0008(5) -0.0083(5)
C13 0.0558(8) 0.0589(8) 0.0641(8) -0.0105(6) 0.0038(6) -0.0259(7)
C14 0.0851(11) 0.0630(9) 0.0709(10) -0.0198(8) 0.0069(8) -0.0306(8)
C15 0.0924(12) 0.0559(8) 0.0577(8) 0.0035(8) 0.0082(8) -0.0211(7)
C16 0.0624(9) 0.0760(10) 0.0573(8) 0.0126(8) 0.0042(7) -0.0194(7)
C17 0.0503(7) 0.0692(9) 0.0492(7) -0.0017(6) -0.0006(6) -0.0165(6)
O18 0.0475(5) 0.0454(4) 0.0407(4) -0.0170(3) 0.0010(3) -0.0111(3)
B19 0.0418(7) 0.0426(7) 0.0391(6) -0.0122(5) -0.0031(5) -0.0094(5)
C20 0.0468(6) 0.0417(6) 0.0384(6) -0.0071(5) -0.0029(5) -0.0137(5)
C21 0.0604(8) 0.0500(7) 0.0481(7) -0.0154(6) -0.0102(6) -0.0058(5)
C22 0.0899(11) 0.0516(8) 0.0517(8) -0.0157(7) -0.0138(7) 0.0003(6)
C23 0.0821(10) 0.0590(8) 0.0488(7) 0.0073(7) -0.0205(7) -0.0096(6)
C24 0.0532(8) 0.0710(9) 0.0558(8) 0.0020(7) -0.0143(6) -0.0191(7)
C25 0.0484(7) 0.0551(7) 0.0515(7) -0.0087(6) -0.0056(5) -0.0118(6)
C26 0.0432(6) 0.0429(6) 0.0500(6) -0.0119(5) -0.0035(5) -0.0120(5)
C27 0.0684(9) 0.0546(8) 0.0551(8) -0.0127(6) -0.0027(6) -0.0192(6)
C28 0.0874(11) 0.0704(10) 0.0808(11) -0.0198(8) 0.0051(9) -0.0426(9)
C29 0.0809(11) 0.0464(8) 0.1152(15) -0.0155(7) 0.0041(10) -0.0313(9)
C30 0.0781(11) 0.0430(7) 0.0974(12) -0.0147(7) -0.0125(9) -0.0047(8)
C31 0.0664(9) 0.0458(7) 0.0626(8) -0.0147(6) -0.0107(6) -0.0073(6)

loop_
_atom_type_symbol
_atom_type_description
_atom_type_scat_dispersion_real
_atom_type_scat_dispersion_imag
_atom_type_scat_source
C C 0.0033 0.0016 'International Tables Vol C Tables 4.2.6.8 and 6.1.1.4'
H H 0.0000 0.0000 'International Tables Vol C Tables 4.2.6.8 and 6.1.1.4'
B B 0.0013 0.0007 'International Tables Vol C Tables 4.2.6.8 and 6.1.1.4'
N N 0.0061 0.0033 'International Tables Vol C Tables 4.2.6.8 and 6.1.1.4'
O O 0.0106 0.0060 'International Tables Vol C Tables 4.2.6.8 and 6.1.1.4'

loop_
_geom_angle_atom_site_label_1
_geom_angle_atom_site_label_2
_geom_angle_atom_site_label_3
_geom_angle_site_symmetry_1
_geom_angle_site_symmetry_3
_geom_angle
_geom_angle_publ_flag
C6 N1 N2 . . 121.20(9) ?
C6 N1 C5 . . 126.52(9) ?
N2 N1 C5 . . 112.22(9) ?
C3 N2 N1 . . 103.56(9) ?
N2 C3 C4 . . 112.44(10) ?
N2 C3 C12 . . 118.30(10) ?
C4 C3 C12 . . 129.22(11) ?
C5 C4 C3 . . 105.22(10) ?
C5 C4 H4A . . 127.4 ?
C3 C4 H4A . . 127.4 ?
O18 C5 C4 . . 134.33(10) ?
O18 C5 N1 . . 118.96(9) ?
C4 C5 N1 . . 106.55(9) ?
N7 C6 N1 . . 115.43(9) ?
N7 C6 C11 . . 122.21(10) ?
N1 C6 C11 . . 122.36(10) ?
C6 N7 C8 . . 118.15(10) ?
C6 N7 B19 . . 119.99(9) ?
C8 N7 B19 . . 121.51(9) ?
N7 C8 C9 . . 122.52(11) ?
N7 C8 H8A . . 118.7 ?
C9 C8 H8A . . 118.7 ?
C8 C9 C10 . . 118.84(11) ?
C8 C9 H9A . . 120.6 ?
C10 C9 H9A . . 120.6 ?
C11 C10 C9 . . 119.84(11) ?
C11 C10 H10A . . 120.1 ?
C9 C10 H10A . . 120.1 ?
C10 C11 C6 . . 118.42(11) ?
C10 C11 H11A . . 120.8 ?
C6 C11 H11A . . 120.8 ?
C17 C12 C13 . . 118.37(12) ?
C17 C12 C3 . . 121.57(11) ?
C13 C12 C3 . . 119.98(11) ?
C14 C13 C12 . . 120.83(14) ?
C14 C13 H13A . . 119.6 ?
C12 C13 H13A . . 119.6 ?
C15 C14 C13 . . 119.88(15) ?
C15 C14 H14A . . 120.1 ?
C13 C14 H14A . . 120.1 ?
C16 C15 C14 . . 119.73(14) ?
C16 C15 H15A . . 120.1 ?
C14 C15 H15A . . 120.1 ?
C15 C16 C17 . . 120.67(14) ?
C15 C16 H16A . . 119.7 ?
C17 C16 H16A . . 119.7 ?
C16 C17 C12 . . 120.47(14) ?
C16 C17 H17A . . 119.8 ?
C12 C17 H17A . . 119.8 ?
C5 O18 B19 . . 115.85(8) ?
O18 B19 C26 . . 109.26(9) ?
O18 B19 C20 . . 110.01(9) ?
C26 B19 C20 . . 116.51(9) ?
O18 B19 N7 . . 105.44(8) ?
C26 B19 N7 . . 107.22(9) ?
C20 B19 N7 . . 107.79(9) ?
C21 C20 C25 . . 116.08(11) ?
C21 C20 B19 . . 125.87(11) ?
C25 C20 B19 . . 118.05(10) ?
C22 C21 C20 . . 122.18(13) ?
C22 C21 H21A . . 118.9 ?
C20 C21 H21A . . 118.9 ?
C23 C22 C21 . . 120.03(14) ?
C23 C22 H22A . . 120.0 ?
C21 C22 H22A . . 120.0 ?
C24 C23 C22 . . 119.41(13) ?
C24 C23 H23A . . 120.3 ?
C22 C23 H23A . . 120.3 ?
C23 C24 C25 . . 120.19(13) ?
C23 C24 H24A . . 119.9 ?
C25 C24 H24A . . 119.9 ?
C24 C25 C20 . . 122.10(13) ?
C24 C25 H25A . . 118.9 ?
C20 C25 H25A . . 118.9 ?
C27 C26 C31 . . 116.55(12) ?
C27 C26 B19 . . 122.56(11) ?
C31 C26 B19 . . 120.71(11) ?
C28 C27 C26 . . 121.72(14) ?
C28 C27 H27A . . 119.1 ?
C26 C27 H27A . . 119.1 ?
C29 C28 C27 . . 119.89(15) ?
C29 C28 H28A . . 120.1 ?
C27 C28 H28A . . 120.1 ?
C30 C29 C28 . . 119.93(14) ?
C30 C29 H29A . . 120.0 ?
C28 C29 H29A . . 120.0 ?
C29 C30 C31 . . 119.93(15) ?
C29 C30 H30A . . 120.0 ?
C31 C30 H30A . . 120.0 ?
C30 C31 C26 . . 121.98(14) ?
C30 C31 H31A . . 119.0 ?
C26 C31 H31A . . 119.0 ?

loop_
_geom_bond_atom_site_label_1
_geom_bond_atom_site_label_2
_geom_bond_site_symmetry_2
_geom_bond_distance
_geom_bond_publ_flag
N1 C6 . 1.3736(14) ?
N1 N2 . 1.3778(12) ?
N1 C5 . 1.3784(14) ?
N2 C3 . 1.3286(14) ?
C3 C4 . 1.4221(16) ?
C3 C12 . 1.4695(16) ?
C4 C5 . 1.3599(16) ?
C4 H4A . 0.9300 ?
C5 O18 . 1.3273(13) ?
C6 N7 . 1.3474(13) ?
C6 C11 . 1.3900(15) ?
N7 C8 . 1.3528(14) ?
N7 B19 . 1.6412(15) ?
C8 C9 . 1.3647(17) ?
C8 H8A . 0.9300 ?
C9 C10 . 1.3860(17) ?
C9 H9A . 0.9300 ?
C10 C11 . 1.3715(16) ?
C10 H10A . 0.9300 ?
C11 H11A . 0.9300 ?
C12 C17 . 1.3857(18) ?
C12 C13 . 1.3890(18) ?
C13 C14 . 1.3815(19) ?
C13 H13A . 0.9300 ?
C14 C15 . 1.381(2) ?
C14 H14A . 0.9300 ?
C15 C16 . 1.366(2) ?
C15 H15A . 0.9300 ?
C16 C17 . 1.382(2) ?
C16 H16A . 0.9300 ?
C17 H17A . 0.9300 ?
O18 B19 . 1.5077(15) ?
B19 C26 . 1.6016(17) ?
B19 C20 . 1.6113(17) ?
C20 C21 . 1.3910(17) ?
C20 C25 . 1.4003(17) ?
C21 C22 . 1.3862(19) ?
C21 H21A . 0.9300 ?
C22 C23 . 1.377(2) ?
C22 H22A . 0.9300 ?
C23 C24 . 1.376(2) ?
C23 H23A . 0.9300 ?
C24 C25 . 1.3799(19) ?
C24 H24A . 0.9300 ?
C25 H25A . 0.9300 ?
C26 C27 . 1.3915(17) ?
C26 C31 . 1.3940(18) ?
C27 C28 . 1.3897(19) ?
C27 H27A . 0.9300 ?
C28 C29 . 1.374(3) ?
C28 H28A . 0.9300 ?
C29 C30 . 1.370(2) ?
C29 H29A . 0.9300 ?
C30 C31 . 1.3838(19) ?
C30 H30A . 0.9300 ?
C31 H31A . 0.9300 ?

loop_
_geom_torsion_atom_site_label_1
_geom_torsion_atom_site_label_2
_geom_torsion_atom_site_label_3
_geom_torsion_atom_site_label_4
_geom_torsion_site_symmetry_1
_geom_torsion_site_symmetry_2
_geom_torsion_site_symmetry_3
_geom_torsion_site_symmetry_4
_geom_torsion
_geom_torsion_publ_flag
C6 N1 N2 C3 . . . . -178.54(9) ?
C5 N1 N2 C3 . . . . -1.17(12) ?
N1 N2 C3 C4 . . . . 0.83(12) ?
N1 N2 C3 C12 . . . . -176.99(9) ?
N2 C3 C4 C5 . . . . -0.21(13) ?
C12 C3 C4 C5 . . . . 177.31(11) ?
C3 C4 C5 O18 . . . . 174.52(12) ?
C3 C4 C5 N1 . . . . -0.52(12) ?
C6 N1 C5 O18 . . . . 2.33(16) ?
N2 N1 C5 O18 . . . . -174.86(9) ?
C6 N1 C5 C4 . . . . 178.28(10) ?
N2 N1 C5 C4 . . . . 1.08(12) ?
N2 N1 C6 N7 . . . . -171.46(9) ?
C5 N1 C6 N7 . . . . 11.57(16) ?
N2 N1 C6 C11 . . . . 8.11(16) ?
C5 N1 C6 C11 . . . . -168.85(11) ?
N1 C6 N7 C8 . . . . -179.10(9) ?
C11 C6 N7 C8 . . . . 1.32(16) ?
N1 C6 N7 B19 . . . . 7.52(14) ?
C11 C6 N7 B19 . . . . -172.06(10) ?
C6 N7 C8 C9 . . . . -1.63(17) ?
B19 N7 C8 C9 . . . . 171.64(11) ?
N7 C8 C9 C10 . . . . 0.66(19) ?
C8 C9 C10 C11 . . . . 0.64(19) ?
C9 C10 C11 C6 . . . . -0.92(18) ?
N7 C6 C11 C10 . . . . -0.07(17) ?
N1 C6 C11 C10 . . . . -179.62(10) ?
N2 C3 C12 C17 . . . . 161.16(11) ?
C4 C3 C12 C17 . . . . -16.24(19) ?
N2 C3 C12 C13 . . . . -15.47(17) ?
C4 C3 C12 C13 . . . . 167.14(12) ?
C17 C12 C13 C14 . . . . -2.0(2) ?
C3 C12 C13 C14 . . . . 174.76(13) ?
C12 C13 C14 C15 . . . . 0.1(2) ?
C13 C14 C15 C16 . . . . 1.6(2) ?
C14 C15 C16 C17 . . . . -1.3(2) ?
C15 C16 C17 C12 . . . . -0.6(2) ?
C13 C12 C17 C16 . . . . 2.2(2) ?
C3 C12 C17 C16 . . . . -174.44(12) ?
C4 C5 O18 B19 . . . . 149.85(13) ?
N1 C5 O18 B19 . . . . -35.58(14) ?
C5 O18 B19 C26 . . . . 162.66(9) ?
C5 O18 B19 C20 . . . . -68.27(12) ?
C5 O18 B19 N7 . . . . 47.71(12) ?
C6 N7 B19 O18 . . . . -34.70(13) ?
C8 N7 B19 O18 . . . . 152.14(10) ?
C6 N7 B19 C26 . . . . -151.05(9) ?
C8 N7 B19 C26 . . . . 35.80(13) ?
C6 N7 B19 C20 . . . . 82.77(11) ?
C8 N7 B19 C20 . . . . -90.38(12) ?
O18 B19 C20 C21 . . . . 117.35(12) ?
C26 B19 C20 C21 . . . . -117.62(13) ?
N7 B19 C20 C21 . . . . 2.88(15) ?
O18 B19 C20 C25 . . . . -61.86(13) ?
C26 B19 C20 C25 . . . . 63.16(14) ?
N7 B19 C20 C25 . . . . -176.34(9) ?
C25 C20 C21 C22 . . . . 0.30(18) ?
B19 C20 C21 C22 . . . . -178.92(12) ?
C20 C21 C22 C23 . . . . -0.3(2) ?
C21 C22 C23 C24 . . . . -0.1(2) ?
C22 C23 C24 C25 . . . . 0.5(2) ?
C23 C24 C25 C20 . . . . -0.6(2) ?
C21 C20 C25 C24 . . . . 0.15(18) ?
B19 C20 C25 C24 . . . . 179.44(11) ?
O18 B19 C26 C27 . . . . 145.00(12) ?
C20 B19 C26 C27 . . . . 19.60(17) ?
N7 B19 C26 C27 . . . . -101.21(13) ?
O18 B19 C26 C31 . . . . -40.18(15) ?
C20 B19 C26 C31 . . . . -165.58(11) ?
N7 B19 C26 C31 . . . . 73.61(13) ?
C31 C26 C27 C28 . . . . -0.9(2) ?
B19 C26 C27 C28 . . . . 174.12(13) ?
C26 C27 C28 C29 . . . . 0.0(2) ?
C27 C28 C29 C30 . . . . 0.6(3) ?
C28 C29 C30 C31 . . . . -0.3(3) ?
C29 C30 C31 C26 . . . . -0.6(2) ?
C27 C26 C31 C30 . . . . 1.2(2) ?
B19 C26 C31 C30 . . . . -173.89(13) ?
